data_7105837
loop_
_publ_author_name
'Lena Arnold'
'Hassan Norouzi-Arasi'
'Manfred Wagner'
'Volker Enkelmann'
'Klaus Mullen'

_publ_section_title
;
 A Porphyrin-Related Macrocycle from Carbazole and Pyridine Building
 Blocks: Synthesis and Metal Coordination
;
_journal_name_full Chem.Commun.
_journal_page_first 970
_journal_paper_doi 10.1039/c0cc03052j
_journal_volume 47
_journal_year 2011
_chemical_absolute_configuration ad
_chemical_formula_moiety 'C68 H88 Co1 N4 O5.50'
_chemical_formula_sum 'C68 H88 Co N4 O5.5'
_chemical_formula_weight 1108.40
_space_group_IT_number 18
_symmetry_cell_setting orthorhombic
_symmetry_space_group_name_Hall 'P 2bc 2'
_symmetry_space_group_name_H-M 'P 2 21 21'
_atom_sites_solution_hydrogens geom
_atom_sites_solution_primary direct
_audit_creation_date 10-10-05
_audit_creation_method CRYSTALS_ver_12.84
_cell_angle_alpha 90
_cell_angle_beta 90
_cell_angle_gamma 90
_cell_formula_units_Z 4
_cell_length_a 9.1483(4)
_cell_length_b 21.8882(9)
_cell_length_c 29.7527(9)
_cell_measurement_reflns_used 0
_cell_measurement_temperature 120
_cell_measurement_theta_max 0
_cell_measurement_theta_min 0
_cell_volume 5957.7(4)
_computing_cell_refinement 'DENZO/SCALEPACK (Otwinowski & Minor, 1997)'
_computing_data_collection 'COLLECT (Nonius, 1997-2001).'
_computing_data_reduction 'DENZO/SCALEPACK (Otwinowski & Minor, 1997)'
_computing_molecular_graphics 'CAMERON (Watkin et al., 1996)'
_computing_publication_material 'CRYSTALS (Betteridge et al., 2003)'
_computing_structure_refinement 'CRYSTALS (Betteridge et al., 2003)'
_computing_structure_solution 'CRYSTALS (Betteridge et al., 2003)'
_diffrn_ambient_temperature 120
_diffrn_measured_fraction_theta_full 0.976
_diffrn_measured_fraction_theta_max 0.872
_diffrn_measurement_device_type 'Nonius KappaCCD'
_diffrn_measurement_method '\f & \w scans'
_diffrn_radiation_monochromator graphite
_diffrn_radiation_type 'Mo K\a'
_diffrn_radiation_wavelength 0.71073
_diffrn_reflns_av_R_equivalents 0.000
_diffrn_reflns_limit_h_max 11
_diffrn_reflns_limit_h_min -11
_diffrn_reflns_limit_k_max 27
_diffrn_reflns_limit_k_min 0
_diffrn_reflns_limit_l_max 38
_diffrn_reflns_limit_l_min 0
_diffrn_reflns_number 29056
_diffrn_reflns_theta_full 25.265
_diffrn_reflns_theta_max 27.462
_diffrn_reflns_theta_min 2.508
_diffrn_standards_number 0
_exptl_absorpt_coefficient_mu 0.331
_exptl_absorpt_correction_T_max 0.96
_exptl_absorpt_correction_T_min 0.58
_exptl_absorpt_correction_type multi-scan
_exptl_absorpt_process_details 'SORTAV (Blessing)'
_exptl_crystal_colour orange
_exptl_crystal_density_diffrn 1.236
_exptl_crystal_description prism
_exptl_crystal_F_000 2060
_exptl_crystal_size_max 0.43
_exptl_crystal_size_mid 0.27
_exptl_crystal_size_min 0.13
_platon_squeeze_details
;

;
_refine_diff_density_max 0.55
_refine_diff_density_min -0.62
_refine_ls_abs_structure_details 'Flack (1983), 0 Friedel-pairs'
_refine_ls_abs_structure_Flack 0.086(5)
_refine_ls_extinction_method None
_refine_ls_goodness_of_fit_ref 0.9431
_refine_ls_hydrogen_treatment constr
_refine_ls_matrix_type full
_refine_ls_number_parameters 619
_refine_ls_number_reflns 9174
_refine_ls_number_restraints 0
_refine_ls_R_factor_all 0.0826
_refine_ls_R_factor_gt 0.0625
_refine_ls_shift/su_max 0.018609
_refine_ls_structure_factor_coef F
_refine_ls_weighting_details
;

Method, part 1, Chebychev polynomial, (Watkin, 1994, Prince, 1982)

[weight] = 1.0/[A~0~*T~0~(x)+A~1~*T~1~(x) ... +A~n-1~]*T~n-1~(x)]

where A~i~ are the Chebychev coefficients listed below and x= Fcalc/Fmax

Method = Robust Weighting (Prince, 1982)

W = [weight] * [1-(deltaF/6*sigmaF)^2^]^2^

A~i~ are:

2.33 1.98 1.09

;
_refine_ls_weighting_scheme calc
_refine_ls_wR_factor_all 0.2536
_refine_ls_wR_factor_gt 0.0630
_refine_ls_wR_factor_ref 0.0630
_reflns_limit_h_max 11
_reflns_limit_h_min -11
_reflns_limit_k_max 27
_reflns_limit_k_min 0
_reflns_limit_l_max 38
_reflns_limit_l_min 0
_reflns_number_gt 9174
_reflns_number_total 10964
_reflns_threshold_expression I>2.0\s(I)
_cod_data_source_file C0CC03052J.TXT
_cod_data_source_block arnco
_cod_depositor_comments
;
The following automatic conversions were performed:
'_symmetry_cell_setting' value 'Orthorhombic' changed to 'orthorhombic'
according to '/home/saulius/struct/CIF-dictionaries/cif_core.dic'
dictionary named 'cif_core.dic' version 2.4.1 from 2010-06-29.

Automatic conversion script
Id: cif_fix_enum 1527 2010-12-29 10:47:43Z saulius 
;
_cod_original_sg_symbol_H-M 'P 2 21 21 '
_cod_original_formula_sum 'C68 H88 Co1 N4 O5.50'
_cod_database_code 7105837

loop_
_symmetry_equiv_pos_as_xyz
x,y,z
x,-y,-z
-x,y+1/2,-z+1/2
-x,-y+1/2,z+1/2

loop_
_atom_site_label
_atom_site_type_symbol
_atom_site_fract_x
_atom_site_fract_y
_atom_site_fract_z
_atom_site_U_iso_or_equiv
_atom_site_occupancy
_atom_site_adp_type
_atom_site_refinement_flags_posn
_atom_site_refinement_flags_adp
_atom_site_refinement_flags_occupancy
_atom_site_disorder_assembly
_atom_site_disorder_group
_atom_site_attached_hydrogens
Co1 Co 0.33926(4) 0.194678(18) 0.346509(12) 0.0430 1.0000 Uani . . . . . .
N1 N 0.5520(2) 0.25257(9) 0.34593(8) 0.0325 1.0000 Uani . . . . . .
N2 N 0.3397(2) 0.19142(8) 0.28101(6) 0.0291 1.0000 Uani . . . . . .
N3 N 0.1333(2) 0.13058(9) 0.34776(7) 0.0311 1.0000 Uani . . . . . .
N4 N 0.3276(2) 0.20240(9) 0.41117(6) 0.0317 1.0000 Uani . . . . . .
C1 C 0.6239(3) 0.25839(11) 0.38526(8) 0.0357 1.0000 Uani . . . . . .
C5 C 0.6311(3) 0.25038(10) 0.30730(8) 0.0318 1.0000 Uani . . . . . .
C6 C 0.5564(3) 0.25610(11) 0.26404(8) 0.0318 1.0000 Uani . . . . . .
C8 C 0.5582(3) 0.29839(13) 0.18657(8) 0.0419 1.0000 Uani . . . . . .
C10 C 0.3603(3) 0.23341(11) 0.20975(8) 0.0354 1.0000 Uani . . . . . .
C11 C 0.4214(3) 0.22694(11) 0.25381(8) 0.0323 1.0000 Uani . . . . . .
C12 C 0.2317(3) 0.19496(12) 0.21082(7) 0.0340 1.0000 Uani . . . . . .
C13 C 0.2275(3) 0.17058(11) 0.25469(8) 0.0316 1.0000 Uani . . . . . .
C14 C 0.1138(3) 0.12751(11) 0.26614(8) 0.0332 1.0000 Uani . . . . . .
C16 C 0.0112(3) 0.13940(12) 0.18996(8) 0.0386 1.0000 Uani . . . . . .
C18 C 0.1085(2) 0.09807(11) 0.31049(7) 0.0275 1.0000 Uani . . . . . .
C22 C 0.1028(3) 0.10542(11) 0.38759(8) 0.0325 1.0000 Uani . . . . . .
C23 C 0.1008(3) 0.14266(11) 0.42837(8) 0.0333 1.0000 Uani . . . . . .
C25 C -0.0122(3) 0.16637(11) 0.50225(8) 0.0341 1.0000 Uani . . . . . .
C27 C 0.2047(3) 0.21903(12) 0.47922(8) 0.0347 1.0000 Uani . . . . . .
C28 C 0.2096(3) 0.18734(12) 0.43768(8) 0.0342 1.0000 Uani . . . . . .
C29 C 0.4052(3) 0.24533(11) 0.43712(8) 0.0349 1.0000 Uani . . . . . .
C30 C 0.3383(3) 0.25658(12) 0.47861(8) 0.0374 1.0000 Uani . . . . . .
C32 C 0.5316(3) 0.32687(12) 0.49981(9) 0.0429 1.0000 Uani . . . . . .
C34 C 0.5398(3) 0.27190(12) 0.42676(8) 0.0345 1.0000 Uani . . . . . .
C35 C 0.6302(4) 0.34156(18) 0.15201(11) 0.0643 1.0000 Uani . . . . . .
C39 C -0.1082(3) 0.12329(13) 0.15701(9) 0.0448 1.0000 Uani . . . . . .
C43 C -0.1382(3) 0.15363(12) 0.53473(8) 0.0401 1.0000 Uani . . . . . .
C47 C 0.5911(4) 0.37350(14) 0.53376(11) 0.0503 1.0000 Uani . . . . . .
O2 O 0.4745(2) 0.11053(9) 0.35118(6) 0.0437 1.0000 Uani . . . . . .
O61 O 0.1284(10) 0.3657(4) 0.4046(3) 0.2042 1.0000 Uani . . . . . .
O65 O 0.1804(4) 0.0000 0.5000 0.0576 1.0000 Uani S T . . . .
C2 C 0.7776(3) 0.25266(12) 0.38830(9) 0.0371 1.0000 Uani . . . . . .
C3 C 0.8565(3) 0.24334(12) 0.34921(10) 0.0403 1.0000 Uani . . . . . .
C4 C 0.7844(3) 0.24252(12) 0.30872(9) 0.0382 1.0000 Uani . . . . . .
C7 C 0.6181(3) 0.29106(12) 0.22999(8) 0.0391 1.0000 Uani . . . . . .
C9 C 0.4291(3) 0.26707(12) 0.17674(8) 0.0391 1.0000 Uani . . . . . .
C15 C 0.0156(3) 0.11489(12) 0.23320(8) 0.0364 1.0000 Uani . . . . . .
C17 C 0.1250(3) 0.18048(11) 0.17862(8) 0.0363 1.0000 Uani . . . . . .
C19 C 0.0666(3) 0.03545(11) 0.31224(8) 0.0337 1.0000 Uani . . . . . .
C20 C 0.0501(3) 0.00848(11) 0.35375(9) 0.0400 1.0000 Uani . . . . . .
C21 C 0.0621(3) 0.04275(11) 0.39106(8) 0.0348 1.0000 Uani . . . . . .
C24 C -0.0052(3) 0.13492(12) 0.46084(8) 0.0351 1.0000 Uani . . . . . .
C26 C 0.0967(3) 0.20946(11) 0.51081(8) 0.0355 1.0000 Uani . . . . . .
C31 C 0.3970(3) 0.29698(12) 0.50991(8) 0.0398 1.0000 Uani . . . . . .
C33 C 0.5953(3) 0.31252(12) 0.45838(9) 0.0414 1.0000 Uani . . . . . .
H21 H 0.8238 0.2563 0.4168 0.0486 1.0000 Uiso R . . . . .
H31 H 0.9589 0.2365 0.3508 0.0542 1.0000 Uiso R . . . . .
H41 H 0.8362 0.2374 0.2813 0.0564 1.0000 Uiso R . . . . .
H71 H 0.7082 0.3110 0.2360 0.0481 1.0000 Uiso R . . . . .
H91 H 0.3867 0.2699 0.1477 0.0548 1.0000 Uiso R . . . . .
H151 H -0.0586 0.0862 0.2404 0.0494 1.0000 Uiso R . . . . .
H171 H 0.1294 0.1982 0.1495 0.0457 1.0000 Uiso R . . . . .
H191 H 0.0545 0.0127 0.2853 0.0426 1.0000 Uiso R . . . . .
H201 H 0.0287 -0.0339 0.3557 0.0487 1.0000 Uiso R . . . . .
H211 H 0.0439 0.0256 0.4199 0.0393 1.0000 Uiso R . . . . .
H241 H -0.0807 0.1065 0.4542 0.0394 1.0000 Uiso R . . . . .
H261 H 0.0946 0.2321 0.5380 0.0466 1.0000 Uiso R . . . . .
H311 H 0.3482 0.3053 0.5374 0.0478 1.0000 Uiso R . . . . .
H331 H 0.6846 0.3327 0.4517 0.0511 1.0000 Uiso R . . . . .
O1 O 0.2069(4) 0.28213(19) 0.34100(19) 0.1362 1.0000 Uani . . . . . .
H1 H 0.1787 0.3071 0.3635 0.1770 1.0000 Uiso R . . . . .
H2 H 0.2200 0.3164 0.3219 0.1770 1.0000 Uiso R . . . . .
C36 C 0.5664(10) 0.4022(3) 0.1558(3) 0.2072 1.0000 Uani . . . . . .
H361 H 0.6105 0.4291 0.1347 0.2027 1.0000 Uiso R . . . . .
H362 H 0.5681 0.4204 0.1847 0.2027 1.0000 Uiso R . . . . .
H363 H 0.4680 0.3946 0.1472 0.2027 1.0000 Uiso R . . . . .
C37 C 0.7857(7) 0.3452(3) 0.1555(2) 0.1247 1.0000 Uani . . . . . .
H371 H 0.8243 0.3729 0.1340 0.1386 1.0000 Uiso R . . . . .
H372 H 0.8074 0.3595 0.1849 0.1386 1.0000 Uiso R . . . . .
H373 H 0.8283 0.3061 0.1513 0.1386 1.0000 Uiso R . . . . .
C38 C 0.6259(6) 0.3074(3) 0.10443(13) 0.1083 1.0000 Uani . . . . . .
H381 H 0.6679 0.3327 0.0819 0.1246 1.0000 Uiso R . . . . .
H382 H 0.6806 0.2707 0.1069 0.1246 1.0000 Uiso R . . . . .
H383 H 0.5278 0.2980 0.0965 0.1246 1.0000 Uiso R . . . . .
C40 C -0.0956(4) 0.15259(17) 0.11136(10) 0.0583 1.0000 Uani . . . . . .
H401 H -0.1711 0.1400 0.0915 0.0810 1.0000 Uiso R . . . . .
H402 H -0.1037 0.1952 0.1167 0.0810 1.0000 Uiso R . . . . .
H403 H -0.0032 0.1439 0.0983 0.0810 1.0000 Uiso R . . . . .
C41 C -0.1035(6) 0.05255(15) 0.14767(15) 0.0864 1.0000 Uani . . . . . .
H411 H -0.1773 0.0419 0.1266 0.1017 1.0000 Uiso R . . . . .
H412 H -0.1215 0.0322 0.1753 0.1017 1.0000 Uiso R . . . . .
H413 H -0.0107 0.0406 0.1363 0.1017 1.0000 Uiso R . . . . .
C42 C -0.2572(5) 0.13875(19) 0.17601(12) 0.0664 1.0000 Uani . . . . . .
H421 H -0.3330 0.1281 0.1556 0.0866 1.0000 Uiso R . . . . .
H422 H -0.2574 0.1817 0.1806 0.0866 1.0000 Uiso R . . . . .
H423 H -0.2729 0.1186 0.2039 0.0866 1.0000 Uiso R . . . . .
C44 C -0.2862(4) 0.16607(15) 0.51189(10) 0.0512 1.0000 Uani . . . . . .
H441 H -0.3635 0.1579 0.5324 0.0578 1.0000 Uiso R . . . . .
H442 H -0.2890 0.2079 0.5033 0.0578 1.0000 Uiso R . . . . .
H443 H -0.2972 0.1411 0.4860 0.0578 1.0000 Uiso R . . . . .
C45 C -0.1280(4) 0.08552(15) 0.54955(11) 0.0574 1.0000 Uani . . . . . .
H451 H -0.2055 0.0762 0.5696 0.0747 1.0000 Uiso R . . . . .
H452 H -0.0370 0.0796 0.5643 0.0747 1.0000 Uiso R . . . . .
H453 H -0.1335 0.0595 0.5241 0.0747 1.0000 Uiso R . . . . .
C46 C -0.1302(4) 0.19238(16) 0.57686(9) 0.0525 1.0000 Uani . . . . . .
H461 H -0.2096 0.1840 0.5965 0.0702 1.0000 Uiso R . . . . .
H462 H -0.0408 0.1831 0.5916 0.0702 1.0000 Uiso R . . . . .
H463 H -0.1313 0.2344 0.5688 0.0702 1.0000 Uiso R . . . . .
C48 C 0.7343(7) 0.3944(3) 0.5203(2) 0.1259 1.0000 Uani . . . . . .
H481 H 0.7703 0.4237 0.5411 0.1472 1.0000 Uiso R . . . . .
H482 H 0.8006 0.3611 0.5184 0.1472 1.0000 Uiso R . . . . .
H483 H 0.7246 0.4129 0.4916 0.1472 1.0000 Uiso R . . . . .
C49 C 0.4838(6) 0.4265(2) 0.5393(2) 0.0984 1.0000 Uani . . . . . .
H491 H 0.5210 0.4555 0.5601 0.1291 1.0000 Uiso R . . . . .
H492 H 0.3935 0.4108 0.5501 0.1291 1.0000 Uiso R . . . . .
H493 H 0.4690 0.4456 0.5110 0.1291 1.0000 Uiso R . . . . .
C50 C 0.6032(6) 0.34444(19) 0.58053(13) 0.0750 1.0000 Uani . . . . . .
H501 H 0.6397 0.3740 0.6010 0.0923 1.0000 Uiso R . . . . .
H502 H 0.5100 0.3307 0.5904 0.0923 1.0000 Uiso R . . . . .
H503 H 0.6687 0.3108 0.5792 0.0923 1.0000 Uiso R . . . . .
C51 C 0.5412(6) 0.08139(19) 0.31356(12) 0.0758 1.0000 Uani . . . . . .
H511 H 0.5476 0.1093 0.2892 0.0974 1.0000 Uiso R . . . . .
H512 H 0.4852 0.0469 0.3047 0.0974 1.0000 Uiso R . . . . .
C52 C 0.6799(6) 0.0602(3) 0.3291(2) 0.1141 1.0000 Uani . . . . . .
H521 H 0.7509 0.0908 0.3230 0.1465 1.0000 Uiso R . . . . .
H522 H 0.7087 0.0229 0.3153 0.1465 1.0000 Uiso R . . . . .
C53 C 0.6639(6) 0.0523(3) 0.3778(2) 0.1195 1.0000 Uani . . . . . .
H531 H 0.7460 0.0668 0.3941 0.1386 1.0000 Uiso R . . . . .
H532 H 0.6476 0.0105 0.3848 0.1386 1.0000 Uiso R . . . . .
C54 C 0.5373(6) 0.0901(2) 0.39002(12) 0.0836 1.0000 Uani . . . . . .
H541 H 0.5641 0.1238 0.4084 0.1025 1.0000 Uiso R . . . . .
H542 H 0.4682 0.0655 0.4055 0.1025 1.0000 Uiso R . . . . .
C61 C 0.2589(10) 0.4109(4) 0.4167(3) 0.1402 1.0000 Uani . . . . . .
H611 H 0.3418 0.3894 0.4276 0.1705 1.0000 Uiso R . . . . .
H612 H 0.2859 0.4342 0.3911 0.1705 1.0000 Uiso R . . . . .
C62 C 0.1975(10) 0.4496(4) 0.4508(3) 0.1475 1.0000 Uani . . . . . .
H621 H 0.2724 0.4609 0.4713 0.1782 1.0000 Uiso R . . . . .
H622 H 0.1582 0.4852 0.4371 0.1782 1.0000 Uiso R . . . . .
C63 C 0.0894(12) 0.4204(5) 0.4747(3) 0.1660 1.0000 Uani . . . . . .
H631 H 0.1254 0.4047 0.5024 0.1820 1.0000 Uiso R . . . . .
H632 H 0.0105 0.4475 0.4805 0.1820 1.0000 Uiso R . . . . .
C64 C 0.0385(11) 0.3664(5) 0.4415(4) 0.1538 1.0000 Uani . . . . . .
H641 H 0.0446 0.3286 0.4571 0.1818 1.0000 Uiso R . . . . .
H642 H -0.0595 0.3731 0.4322 0.1818 1.0000 Uiso R . . . . .
C65 C 0.2735(4) 0.04625(18) 0.51824(16) 0.0724 1.0000 Uani . . . . . .
H651 H 0.2473 0.0534 0.5487 0.0910 1.0000 Uiso R . . . . .
H652 H 0.2575 0.0823 0.5012 0.0910 1.0000 Uiso R . . . . .
C66 C 0.4259(7) 0.0301(3) 0.5115(3) 0.1362 1.0000 Uani . . . . . .
H661 H 0.4642 0.0229 0.5407 0.1776 1.0000 Uiso R . . . . .
H662 H 0.4803 0.0616 0.4973 0.1776 1.0000 Uiso R . . . . .

loop_
_atom_site_aniso_label
_atom_site_aniso_U_11
_atom_site_aniso_U_22
_atom_site_aniso_U_33
_atom_site_aniso_U_23
_atom_site_aniso_U_13
_atom_site_aniso_U_12
Co1 0.0477(2) 0.0484(2) 0.03294(16) 0.00129(16) 0.00096(16) -0.00363(17)
N1 0.0371(11) 0.0222(9) 0.0381(10) 0.0078(9) -0.0003(9) -0.0024(8)
N2 0.0349(10) 0.0237(9) 0.0289(9) 0.0057(7) -0.0005(8) 0.0075(9)
N3 0.0393(11) 0.0261(9) 0.0280(9) 0.0045(8) -0.0043(9) -0.0067(8)
N4 0.0409(12) 0.0283(9) 0.0259(8) 0.0020(8) 0.0020(8) 0.0049(9)
C1 0.0469(16) 0.0268(12) 0.0335(12) 0.0070(10) 0.0027(11) -0.0003(10)
C5 0.0400(14) 0.0218(10) 0.0336(11) 0.0066(9) 0.0017(10) -0.0080(9)
C6 0.0341(13) 0.0281(11) 0.0331(11) 0.0041(9) 0.0012(10) 0.0049(10)
C8 0.0547(17) 0.0417(14) 0.0293(11) 0.0026(11) 0.0043(11) -0.0080(13)
C10 0.0444(15) 0.0349(13) 0.0267(10) 0.0050(9) 0.0002(10) -0.0016(11)
C11 0.0365(13) 0.0305(12) 0.0298(11) 0.0062(9) 0.0012(10) 0.0048(10)
C12 0.0421(14) 0.0332(12) 0.0266(10) 0.0043(10) -0.0017(9) 0.0019(11)
C13 0.0375(13) 0.0295(11) 0.0279(10) 0.0052(9) -0.0001(9) 0.0027(10)
C14 0.0432(15) 0.0290(12) 0.0275(11) 0.0011(9) 0.0028(10) 0.0016(10)
C16 0.0471(16) 0.0378(13) 0.0308(12) -0.0016(10) -0.0025(11) -0.0010(11)
C18 0.0228(11) 0.0364(12) 0.0233(10) 0.0036(9) 0.0030(8) 0.0002(9)
C22 0.0455(15) 0.0269(12) 0.0251(10) 0.0012(9) 0.0010(9) 0.0009(10)
C23 0.0423(14) 0.0309(12) 0.0268(11) -0.0029(9) 0.0031(10) 0.0011(10)
C25 0.0487(15) 0.0298(12) 0.0238(10) 0.0044(9) 0.0038(10) 0.0024(11)
C27 0.0466(15) 0.0305(12) 0.0270(10) -0.0001(9) 0.0029(10) -0.0018(10)
C28 0.0442(14) 0.0314(12) 0.0269(10) -0.0015(10) 0.0040(9) 0.0010(11)
C29 0.0446(15) 0.0306(12) 0.0294(11) 0.0010(10) -0.0015(10) 0.0017(11)
C30 0.0526(16) 0.0312(12) 0.0284(10) -0.0002(9) 0.0019(11) -0.0022(12)
C32 0.0593(18) 0.0313(13) 0.0380(13) 0.0006(11) -0.0072(12) -0.0041(12)
C34 0.0427(15) 0.0313(12) 0.0294(11) 0.0055(10) -0.0052(10) -0.0007(10)
C35 0.077(2) 0.079(2) 0.0375(14) 0.0218(16) 0.0073(16) -0.0245(19)
C39 0.0556(17) 0.0436(15) 0.0352(13) 0.0079(12) -0.0064(12) -0.0048(12)
C43 0.0628(18) 0.0304(13) 0.0271(10) 0.0018(10) 0.0030(11) -0.0032(12)
C47 0.0563(19) 0.0424(16) 0.0521(17) -0.0035(13) -0.0114(14) 0.0013(13)
O2 0.0549(12) 0.0404(10) 0.0358(9) 0.0017(8) -0.0053(9) 0.0148(8)
O61 0.201(7) 0.226(7) 0.186(6) -0.035(6) 0.036(6) -0.014(7)
O65 0.0579(19) 0.0550(18) 0.0598(18) -0.0152(15) 0.0000 0.0000
C2 0.0431(15) 0.0323(13) 0.0357(12) 0.0080(10) -0.0039(11) -0.0055(11)
C3 0.0385(14) 0.0358(13) 0.0464(13) 0.0065(12) 0.0009(12) -0.0034(11)
C4 0.0424(15) 0.0344(13) 0.0378(12) 0.0016(11) 0.0052(11) -0.0059(11)
C7 0.0449(16) 0.0410(14) 0.0314(11) 0.0014(11) 0.0035(10) -0.0017(11)
C9 0.0530(17) 0.0382(13) 0.0262(11) 0.0033(10) 0.0018(11) -0.0064(12)
C15 0.0434(15) 0.0352(13) 0.0305(11) -0.0010(10) 0.0026(10) -0.0005(11)
C17 0.0478(16) 0.0334(13) 0.0276(11) 0.0011(9) -0.0028(10) -0.0025(10)
C19 0.0385(14) 0.0296(12) 0.0331(11) -0.0069(10) 0.0025(10) 0.0013(10)
C20 0.0567(16) 0.0226(11) 0.0406(14) 0.0023(10) 0.0041(12) -0.0007(10)
C21 0.0472(16) 0.0264(12) 0.0310(11) 0.0064(9) 0.0055(10) 0.0001(10)
C24 0.0483(16) 0.0318(12) 0.0253(10) 0.0001(9) 0.0044(10) 0.0009(10)
C26 0.0516(15) 0.0307(12) 0.0242(10) 0.0012(9) 0.0025(10) 0.0052(11)
C31 0.0553(16) 0.0316(13) 0.0325(11) -0.0013(10) -0.0031(11) 0.0002(11)
C33 0.0544(16) 0.0336(13) 0.0363(12) 0.0068(11) -0.0094(11) -0.0035(12)
O1 0.091(3) 0.094(3) 0.223(5) -0.015(3) -0.007(3) 0.030(2)
C36 0.240(9) 0.087(4) 0.295(10) 0.121(6) 0.214(9) 0.102(5)
C37 0.127(5) 0.106(4) 0.141(5) 0.047(4) 0.073(4) -0.030(3)
C38 0.117(4) 0.160(5) 0.048(2) 0.018(3) 0.003(2) -0.071(4)
C40 0.075(2) 0.068(2) 0.0323(13) 0.0181(14) -0.0115(14) -0.0117(17)
C41 0.147(4) 0.0384(17) 0.073(2) -0.0002(17) -0.055(3) -0.021(2)
C42 0.072(2) 0.078(2) 0.0499(18) 0.0189(18) -0.0161(17) -0.017(2)
C44 0.072(2) 0.0461(16) 0.0357(13) 0.0042(12) 0.0079(13) 0.0020(15)
C45 0.072(2) 0.0467(17) 0.0539(17) 0.0232(14) 0.0143(16) 0.0005(15)
C46 0.063(2) 0.0580(18) 0.0361(13) -0.0121(14) 0.0136(13) -0.0026(16)
C48 0.120(4) 0.154(5) 0.104(4) -0.083(4) 0.026(3) -0.060(4)
C49 0.115(4) 0.055(2) 0.126(4) -0.043(3) -0.037(3) 0.003(2)
C50 0.105(3) 0.060(2) 0.060(2) -0.0055(18) -0.001(2) -0.011(2)
C51 0.121(4) 0.062(2) 0.0445(17) -0.0065(16) 0.004(2) 0.041(2)
C52 0.079(3) 0.116(4) 0.147(5) 0.027(4) 0.041(3) 0.045(3)
C53 0.088(4) 0.129(5) 0.141(5) 0.019(4) -0.055(4) 0.048(3)
C54 0.136(4) 0.073(3) 0.0414(17) 0.0145(18) -0.018(2) 0.041(3)
C61 0.164(7) 0.129(6) 0.128(6) 0.027(5) 0.037(5) 0.054(6)
C62 0.144(7) 0.137(6) 0.161(7) 0.029(5) 0.042(6) 0.049(5)
C63 0.176(9) 0.149(7) 0.173(8) 0.047(7) 0.052(7) 0.022(7)
C64 0.146(7) 0.140(7) 0.175(8) 0.050(7) 0.011(7) 0.035(6)
C65 0.061(2) 0.061(2) 0.096(3) -0.037(2) -0.017(2) 0.0055(18)
C66 0.100(4) 0.115(5) 0.194(7) -0.084(5) 0.004(4) -0.044(4)

loop_
_atom_type_symbol
_atom_type_scat_dispersion_real
_atom_type_scat_dispersion_imag
_atom_type_scat_Cromer_Mann_a1
_atom_type_scat_Cromer_Mann_b1
_atom_type_scat_Cromer_Mann_a2
_atom_type_scat_Cromer_Mann_b2
_atom_type_scat_Cromer_Mann_a3
_atom_type_scat_Cromer_Mann_b3
_atom_type_scat_Cromer_Mann_a4
_atom_type_scat_Cromer_Mann_b4
_atom_type_scat_Cromer_Mann_c
_atom_type_scat_source
C 0.0033 0.0016 2.3100 20.8439 1.0200 10.2075 1.5886 0.5687 0.8650 51.6512 0.2156 'International Tables Vol C 4.2.6.8 and 6.1.1.4'
H 0.0000 0.0000 0.4930 10.5109 0.3229 26.1257 0.1402 3.1424 0.0408 57.7998 0.0030 'International Tables Vol C 4.2.6.8 and 6.1.1.4'
O 0.0106 0.0060 3.0485 13.2771 2.2868 5.7011 1.5463 0.3239 0.8670 32.9089 0.2508 'International Tables Vol C 4.2.6.8 and 6.1.1.4'
N 0.0061 0.0033 12.2126 0.0057 3.1322 9.8933 2.0125 28.9975 1.1663 0.5826 -11.5290 'International Tables Vol C 4.2.6.8 and 6.1.1.4'
Co 0.3494 0.9721 12.2841 4.2791 7.3409 0.2784 4.0034 13.5359 2.3488 71.1692 1.0118 'International Tables Vol C 4.2.6.8 and 6.1.1.4'

loop_
_geom_angle_atom_site_label_1
_geom_angle_site_symmetry_1
_geom_angle_atom_site_label_2
_geom_angle_site_symmetry_2
_geom_angle_atom_site_label_3
_geom_angle_site_symmetry_3
_geom_angle
_geom_angle_publ_flag
N1 . Co1 . N2 . 90.62(8) yes
N1 . Co1 . N3 . 176.38(7) yes
N2 . Co1 . N3 . 89.74(8) yes
N1 . Co1 . N4 . 90.34(9) yes
N2 . Co1 . N4 . 175.78(8) yes
N3 . Co1 . N4 . 89.55(8) yes
N1 . Co1 . O2 . 89.22(8) yes
N2 . Co1 . O2 . 91.78(7) yes
N3 . Co1 . O2 . 87.17(8) yes
N4 . Co1 . O2 . 92.35(8) yes
N1 . Co1 . O1 . 89.22(12) yes
N2 . Co1 . O1 . 87.70(15) yes
N3 . Co1 . O1 . 94.40(12) yes
N4 . Co1 . O1 . 88.20(16) yes
O2 . Co1 . O1 . 178.34(13) yes
Co1 . N1 . C1 . 116.98(16) yes
Co1 . N1 . C5 . 115.66(16) yes
C1 . N1 . C5 . 118.5(2) yes
Co1 . N2 . C11 . 125.42(17) yes
Co1 . N2 . C13 . 125.60(16) yes
C11 . N2 . C13 . 105.36(19) yes
Co1 . N3 . C18 . 116.15(15) yes
Co1 . N3 . C22 . 115.30(16) yes
C18 . N3 . C22 . 118.74(19) yes
Co1 . N4 . C28 . 126.32(17) yes
Co1 . N4 . C29 . 125.14(16) yes
C28 . N4 . C29 . 103.94(19) yes
N1 . C1 . C34 . 119.2(2) yes
N1 . C1 . C2 . 122.1(2) yes
C34 . C1 . C2 . 118.6(2) yes
N1 . C5 . C6 . 119.5(2) yes
N1 . C5 . C4 . 120.5(2) yes
C6 . C5 . C4 . 120.0(2) yes
C5 . C6 . C11 . 123.7(2) yes
C5 . C6 . C7 . 119.9(2) yes
C11 . C6 . C7 . 116.3(2) yes
C35 . C8 . C7 . 120.9(3) yes
C35 . C8 . C9 . 121.5(2) yes
C7 . C8 . C9 . 117.6(2) yes
C11 . C10 . C12 . 103.9(2) yes
C11 . C10 . C9 . 121.8(3) yes
C12 . C10 . C9 . 134.2(2) yes
C10 . C11 . C6 . 119.3(2) yes
C10 . C11 . N2 . 112.9(2) yes
C6 . C11 . N2 . 127.7(2) yes
C10 . C12 . C13 . 105.2(2) yes
C10 . C12 . C17 . 133.0(2) yes
C13 . C12 . C17 . 121.8(2) yes
C12 . C13 . N2 . 112.5(2) yes
C12 . C13 . C14 . 119.0(2) yes
N2 . C13 . C14 . 128.5(2) yes
C13 . C14 . C18 . 121.5(2) yes
C13 . C14 . C15 . 116.0(2) yes
C18 . C14 . C15 . 122.5(2) yes
C39 . C16 . C15 . 122.0(3) yes
C39 . C16 . C17 . 121.7(2) yes
C15 . C16 . C17 . 116.3(2) yes
C14 . C18 . N3 . 120.4(2) yes
C14 . C18 . C19 . 117.6(2) yes
N3 . C18 . C19 . 121.8(2) yes
N3 . C22 . C23 . 120.6(2) yes
N3 . C22 . C21 . 121.0(2) yes
C23 . C22 . C21 . 118.2(2) yes
C22 . C23 . C28 . 122.4(2) yes
C22 . C23 . C24 . 121.4(2) yes
C28 . C23 . C24 . 116.1(2) yes
C43 . C25 . C24 . 119.8(2) yes
C43 . C25 . C26 . 123.1(2) yes
C24 . C25 . C26 . 117.1(2) yes
C28 . C27 . C30 . 103.6(2) yes
C28 . C27 . C26 . 122.9(2) yes
C30 . C27 . C26 . 133.4(2) yes
C23 . C28 . C27 . 118.9(2) yes
C23 . C28 . N4 . 127.0(2) yes
C27 . C28 . N4 . 114.0(2) yes
N4 . C29 . C30 . 112.3(2) yes
N4 . C29 . C34 . 127.0(2) yes
C30 . C29 . C34 . 120.5(2) yes
C27 . C30 . C29 . 106.0(2) yes
C27 . C30 . C31 . 131.8(2) yes
C29 . C30 . C31 . 122.2(3) yes
C47 . C32 . C31 . 118.2(3) yes
C47 . C32 . C33 . 125.5(3) yes
C31 . C32 . C33 . 116.3(2) yes
C1 . C34 . C29 . 123.9(2) yes
C1 . C34 . C33 . 120.1(3) yes
C29 . C34 . C33 . 116.0(2) yes
C8 . C35 . C36 . 109.7(3) yes
C8 . C35 . C37 . 114.2(4) yes
C36 . C35 . C37 . 110.0(5) yes
C8 . C35 . C38 . 107.0(3) yes
C36 . C35 . C38 . 119.0(6) yes
C37 . C35 . C38 . 96.6(4) yes
C16 . C39 . C40 . 115.5(3) yes
C16 . C39 . C41 . 108.9(3) yes
C40 . C39 . C41 . 104.9(3) yes
C16 . C39 . C42 . 110.9(2) yes
C40 . C39 . C42 . 108.1(3) yes
C41 . C39 . C42 . 108.1(3) yes
C25 . C43 . C44 . 110.6(2) yes
C25 . C43 . C45 . 107.9(2) yes
C44 . C43 . C45 . 110.3(3) yes
C25 . C43 . C46 . 112.6(2) yes
C44 . C43 . C46 . 108.0(2) yes
C45 . C43 . C46 . 107.4(2) yes
C32 . C47 . C48 . 110.5(3) yes
C32 . C47 . C49 . 110.4(3) yes
C48 . C47 . C49 . 111.8(4) yes
C32 . C47 . C50 . 110.3(3) yes
C48 . C47 . C50 . 108.5(4) yes
C49 . C47 . C50 . 105.2(4) yes
Co1 . O2 . C51 . 124.05(18) yes
Co1 . O2 . C54 . 123.9(2) yes
C51 . O2 . C54 . 109.7(3) yes
C61 . O61 . C64 . 105.3(7) yes
C65 2_556 O65 . C65 . 106.9(4) yes
C1 . C2 . C3 . 118.5(2) yes
C1 . C2 . H21 . 119.5 no
C3 . C2 . H21 . 122.0 no
C2 . C3 . C4 . 119.3(3) yes
C2 . C3 . H31 . 119.7 no
C4 . C3 . H31 . 121.0 no
C5 . C4 . C3 . 120.0(3) yes
C5 . C4 . H41 . 118.9 no
C3 . C4 . H41 . 121.0 no
C8 . C7 . C6 . 124.9(3) yes
C8 . C7 . H71 . 117.2 no
C6 . C7 . H71 . 117.9 no
C8 . C9 . C10 . 119.9(2) yes
C8 . C9 . H91 . 120.3 no
C10 . C9 . H91 . 119.8 no
C16 . C15 . C14 . 127.4(3) yes
C16 . C15 . H151 . 116.3 no
C14 . C15 . H151 . 116.3 no
C16 . C17 . C12 . 119.5(2) yes
C16 . C17 . H171 . 120.5 no
C12 . C17 . H171 . 120.0 no
C18 . C19 . C20 . 118.3(2) yes
C18 . C19 . H191 . 120.4 no
C20 . C19 . H191 . 121.2 no
C19 . C20 . C21 . 119.5(2) yes
C19 . C20 . H201 . 119.7 no
C21 . C20 . H201 . 120.8 no
C22 . C21 . C20 . 119.9(2) yes
C22 . C21 . H211 . 119.4 no
C20 . C21 . H211 . 120.7 no
C25 . C24 . C23 . 125.6(3) yes
C25 . C24 . H241 . 117.9 no
C23 . C24 . H241 . 116.5 no
C25 . C26 . C27 . 119.3(2) yes
C25 . C26 . H261 . 119.6 no
C27 . C26 . H261 . 121.0 no
C32 . C31 . C30 . 118.9(2) yes
C32 . C31 . H311 . 119.9 no
C30 . C31 . H311 . 121.2 no
C32 . C33 . C34 . 126.0(3) yes
C32 . C33 . H331 . 116.1 no
C34 . C33 . H331 . 118.0 no
Co1 . O1 . H1 . 127.6 no
Co1 . O1 . H2 . 130.0 no
H1 . O1 . H2 . 90.1 no
C35 . C36 . H361 . 110.1 no
C35 . C36 . H362 . 116.5 no
H361 . C36 . H362 . 109.5 no
C35 . C36 . H363 . 101.5 no
H361 . C36 . H363 . 109.5 no
H362 . C36 . H363 . 109.5 no
C35 . C37 . H371 . 110.9 no
C35 . C37 . H372 . 107.1 no
H371 . C37 . H372 . 109.5 no
C35 . C37 . H373 . 110.4 no
H371 . C37 . H373 . 109.5 no
H372 . C37 . H373 . 109.5 no
C35 . C38 . H381 . 110.0 no
C35 . C38 . H382 . 108.3 no
H381 . C38 . H382 . 109.5 no
C35 . C38 . H383 . 110.0 no
H381 . C38 . H383 . 109.5 no
H382 . C38 . H383 . 109.5 no
C39 . C40 . H401 . 112.5 no
C39 . C40 . H402 . 105.2 no
H401 . C40 . H402 . 109.5 no
C39 . C40 . H403 . 110.6 no
H401 . C40 . H403 . 109.5 no
H402 . C40 . H403 . 109.5 no
C39 . C41 . H411 . 109.8 no
C39 . C41 . H412 . 107.6 no
H411 . C41 . H412 . 109.5 no
C39 . C41 . H413 . 111.0 no
H411 . C41 . H413 . 109.5 no
H412 . C41 . H413 . 109.5 no
C39 . C42 . H421 . 111.3 no
C39 . C42 . H422 . 106.0 no
H421 . C42 . H422 . 109.5 no
C39 . C42 . H423 . 111.0 no
H421 . C42 . H423 . 109.5 no
H422 . C42 . H423 . 109.5 no
C43 . C44 . H441 . 109.7 no
C43 . C44 . H442 . 108.2 no
H441 . C44 . H442 . 109.5 no
C43 . C44 . H443 . 110.4 no
H441 . C44 . H443 . 109.5 no
H442 . C44 . H443 . 109.5 no
C43 . C45 . H451 . 109.9 no
C43 . C45 . H452 . 108.4 no
H451 . C45 . H452 . 109.5 no
C43 . C45 . H453 . 110.2 no
H451 . C45 . H453 . 109.5 no
H452 . C45 . H453 . 109.5 no
C43 . C46 . H461 . 111.3 no
C43 . C46 . H462 . 107.7 no
H461 . C46 . H462 . 109.5 no
C43 . C46 . H463 . 109.4 no
H461 . C46 . H463 . 109.5 no
H462 . C46 . H463 . 109.5 no
C47 . C48 . H481 . 110.3 no
C47 . C48 . H482 . 110.6 no
H481 . C48 . H482 . 109.5 no
C47 . C48 . H483 . 107.4 no
H481 . C48 . H483 . 109.5 no
H482 . C48 . H483 . 109.5 no
C47 . C49 . H491 . 110.4 no
C47 . C49 . H492 . 108.8 no
H491 . C49 . H492 . 109.5 no
C47 . C49 . H493 . 109.2 no
H491 . C49 . H493 . 109.5 no
H492 . C49 . H493 . 109.5 no
C47 . C50 . H501 . 109.0 no
C47 . C50 . H502 . 110.2 no
H501 . C50 . H502 . 109.5 no
C47 . C50 . H503 . 109.1 no
H501 . C50 . H503 . 109.5 no
H502 . C50 . H503 . 109.5 no
O2 . C51 . H511 . 109.7 no
O2 . C51 . H512 . 110.0 no
H511 . C51 . H512 . 109.5 no
O2 . C51 . C52 . 105.8(4) yes
H511 . C51 . C52 . 113.6 no
H512 . C51 . C52 . 108.2 no
C51 . C52 . H521 . 108.5 no
C51 . C52 . H522 . 112.7 no
H521 . C52 . H522 . 109.5 no
C51 . C52 . C53 . 105.6(4) yes
H521 . C52 . C53 . 109.8 no
H522 . C52 . C53 . 110.6 no
C52 . C53 . H531 . 112.8 no
C52 . C53 . H532 . 110.2 no
H531 . C53 . H532 . 109.5 no
C52 . C53 . C54 . 104.9(4) yes
H531 . C53 . C54 . 108.0 no
H532 . C53 . C54 . 111.4 no
C53 . C54 . O2 . 107.8(4) yes
C53 . C54 . H541 . 112.1 no
O2 . C54 . H541 . 110.0 no
C53 . C54 . H542 . 109.0 no
O2 . C54 . H542 . 108.4 no
H541 . C54 . H542 . 109.5 no
O61 . C61 . H611 . 111.6 no
O61 . C61 . H612 . 110.4 no
H611 . C61 . H612 . 109.5 no
O61 . C61 . C62 . 103.4(7) yes
H611 . C61 . C62 . 111.2 no
H612 . C61 . C62 . 110.6 no
C61 . C62 . H621 . 109.0 no
C61 . C62 . H622 . 109.2 no
H621 . C62 . H622 . 109.5 no
C61 . C62 . C63 . 111.9(9) yes
H621 . C62 . C63 . 108.0 no
H622 . C62 . C63 . 109.2 no
C62 . C63 . H631 . 111.5 no
C62 . C63 . H632 . 110.5 no
H631 . C63 . H632 . 109.5 no
C62 . C63 . C64 . 103.3(8) yes
H631 . C63 . C64 . 111.4 no
H632 . C63 . C64 . 110.5 no
C63 . C64 . O61 . 109.0(8) yes
C63 . C64 . H641 . 108.7 no
O61 . C64 . H641 . 110.3 no
C63 . C64 . H642 . 109.7 no
O61 . C64 . H642 . 109.6 no
H641 . C64 . H642 . 109.5 no
O65 . C65 . H651 . 109.1 no
O65 . C65 . H652 . 107.1 no
H651 . C65 . H652 . 109.5 no
O65 . C65 . C66 . 110.3(3) yes
H651 . C65 . C66 . 114.4 no
H652 . C65 . C66 . 106.1 no
C66 2_556 C66 . C65 . 106.2(2) yes
C66 2_556 C66 . H661 . 106.0 no
C65 . C66 . H661 . 105.6 no
C66 2_556 C66 . H662 . 116.0 no
C65 . C66 . H662 . 112.8 no
H661 . C66 . H662 . 109.5 no

loop_
_geom_bond_atom_site_label_1
_geom_bond_site_symmetry_1
_geom_bond_atom_site_label_2
_geom_bond_site_symmetry_2
_geom_bond_distance
_geom_bond_publ_flag
Co1 . N1 . 2.322(2) yes
Co1 . N2 . 1.9502(19) yes
Co1 . N3 . 2.3497(19) yes
Co1 . N4 . 1.9343(19) yes
Co1 . O2 . 2.2230(18) yes
Co1 . O1 . 2.271(4) yes
N1 . C1 . 1.348(3) yes
N1 . C5 . 1.359(3) yes
N2 . C11 . 1.349(3) yes
N2 . C13 . 1.369(3) yes
N3 . C18 . 1.337(3) yes
N3 . C22 . 1.336(3) yes
N4 . C28 . 1.376(3) yes
N4 . C29 . 1.408(3) yes
C1 . C34 . 1.484(4) yes
C1 . C2 . 1.415(4) yes
C5 . C6 . 1.463(3) yes
C5 . C4 . 1.414(4) yes
C6 . C11 . 1.422(4) yes
C6 . C7 . 1.390(4) yes
C8 . C35 . 1.544(4) yes
C8 . C7 . 1.412(4) yes
C8 . C9 . 1.396(4) yes
C10 . C11 . 1.432(3) yes
C10 . C12 . 1.447(4) yes
C10 . C9 . 1.379(3) yes
C12 . C13 . 1.411(3) yes
C12 . C17 . 1.404(3) yes
C13 . C14 . 1.444(4) yes
C14 . C18 . 1.469(3) yes
C14 . C15 . 1.358(4) yes
C16 . C39 . 1.510(4) yes
C16 . C15 . 1.394(3) yes
C16 . C17 . 1.416(4) yes
C18 . C19 . 1.424(3) yes
C22 . C23 . 1.462(3) yes
C22 . C21 . 1.425(3) yes
C23 . C28 . 1.423(4) yes
C23 . C24 . 1.379(4) yes
C25 . C43 . 1.530(4) yes
C25 . C24 . 1.413(3) yes
C25 . C26 . 1.395(4) yes
C27 . C28 . 1.418(3) yes
C27 . C30 . 1.473(4) yes
C27 . C26 . 1.380(4) yes
C29 . C30 . 1.400(3) yes
C29 . C34 . 1.396(4) yes
C30 . C31 . 1.392(4) yes
C32 . C47 . 1.536(4) yes
C32 . C31 . 1.426(4) yes
C32 . C33 . 1.399(4) yes
C34 . C33 . 1.391(4) yes
C35 . C36 . 1.455(6) yes
C35 . C37 . 1.429(8) yes
C35 . C38 . 1.601(6) yes
C39 . C40 . 1.506(4) yes
C39 . C41 . 1.574(4) yes
C39 . C42 . 1.514(5) yes
C43 . C44 . 1.539(5) yes
C43 . C45 . 1.557(4) yes
C43 . C46 . 1.516(4) yes
C47 . C48 . 1.445(6) yes
C47 . C49 . 1.528(6) yes
C47 . C50 . 1.534(5) yes
O2 . C51 . 1.425(4) yes
O2 . C54 . 1.366(4) yes
O61 . C61 . 1.591(11) yes
O61 . C64 . 1.370(10) yes
O65 . C65 2_556 1.430(4) yes
O65 . C65 . 1.430(4) yes
C2 . C3 . 1.384(4) yes
C2 . H21 . 0.950 no
C3 . C4 . 1.373(4) yes
C3 . H31 . 0.950 no
C4 . H41 . 0.950 no
C7 . H71 . 0.950 no
C9 . H91 . 0.950 no
C15 . H151 . 0.950 no
C17 . H171 . 0.950 no
C19 . C20 . 1.377(4) yes
C19 . H191 . 0.950 no
C20 . C21 . 1.344(4) yes
C20 . H201 . 0.950 no
C21 . H211 . 0.950 no
C24 . H241 . 0.950 no
C26 . H261 . 0.950 no
C31 . H311 . 0.950 no
C33 . H331 . 0.950 no
O1 . H1 . 0.902 no
O1 . H2 . 0.950 no
C36 . H361 . 0.950 no
C36 . H362 . 0.950 no
C36 . H363 . 0.950 no
C37 . H371 . 0.950 no
C37 . H372 . 0.950 no
C37 . H373 . 0.950 no
C38 . H381 . 0.950 no
C38 . H382 . 0.950 no
C38 . H383 . 0.950 no
C40 . H401 . 0.950 no
C40 . H402 . 0.950 no
C40 . H403 . 0.950 no
C41 . H411 . 0.950 no
C41 . H412 . 0.950 no
C41 . H413 . 0.950 no
C42 . H421 . 0.950 no
C42 . H422 . 0.950 no
C42 . H423 . 0.950 no
C44 . H441 . 0.950 no
C44 . H442 . 0.950 no
C44 . H443 . 0.950 no
C45 . H451 . 0.950 no
C45 . H452 . 0.950 no
C45 . H453 . 0.950 no
C46 . H461 . 0.950 no
C46 . H462 . 0.950 no
C46 . H463 . 0.950 no
C48 . H481 . 0.950 no
C48 . H482 . 0.950 no
C48 . H483 . 0.950 no
C49 . H491 . 0.950 no
C49 . H492 . 0.950 no
C49 . H493 . 0.950 no
C50 . H501 . 0.950 no
C50 . H502 . 0.950 no
C50 . H503 . 0.950 no
C51 . H511 . 0.950 no
C51 . H512 . 0.950 no
C51 . C52 . 1.428(7) yes
C52 . H521 . 0.950 no
C52 . H522 . 0.950 no
C52 . C53 . 1.466(8) yes
C53 . H531 . 0.950 no
C53 . H532 . 0.950 no
C53 . C54 . 1.469(7) yes
C54 . H541 . 0.950 no
C54 . H542 . 0.950 no
C61 . H611 . 0.950 no
C61 . H612 . 0.950 no
C61 . C62 . 1.437(10) yes
C62 . H621 . 0.950 no
C62 . H622 . 0.950 no
C62 . C63 . 1.375(11) yes
C63 . H631 . 0.950 no
C63 . H632 . 0.950 no
C63 . C64 . 1.611(13) yes
C64 . H641 . 0.950 no
C64 . H642 . 0.950 no
C65 . H651 . 0.950 no
C65 . H652 . 0.950 no
C65 . C66 . 1.452(7) yes
C66 . C66 2_556 1.485(10) yes
C66 . H661 . 0.950 no
C66 . H662 . 0.950 no

loop_
_geom_hbond_atom_site_label_D
_geom_hbond_site_symmetry_D
_geom_hbond_atom_site_label_H
_geom_hbond_site_symmetry_H
_geom_hbond_atom_site_label_A
_geom_hbond_site_symmetry_A
_geom_hbond_angle_DHA
_geom_hbond_distance_DH
_geom_hbond_distance_HA
_geom_hbond_distance_DA
_geom_hbond_publ_flag
O1 . H1 . O61 . 173 0.90 1.83 2.728(2) yes

loop_
_platon_squeeze_void_nr
_platon_squeeze_void_average_x
_platon_squeeze_void_average_y
_platon_squeeze_void_average_z
_platon_squeeze_void_volume
_platon_squeeze_void_count_electrons
_platon_squeeze_void_content
1 0.048 0.936 0.206 293 46 ' '
2 -0.033 0.436 0.294 293 46 ' '
3 -0.095 0.564 0.706 293 46 ' '
4 -0.023 0.064 0.794 293 46 ' '
